data_7110592
loop_
_publ_author_name
'Mori, Takashi'
'Oku, Akira'

_publ_section_title
;
 Catalysis of chlorosilane on the ring-expansion of cyclic acetals bearing
 a carbene precursor. Lewis acid--base effect on the oxonium ylide
 intermediate
;
_journal_issue 14
_journal_name_full 'Chemical Communications'
_journal_page_first 1339
_journal_paper_doi 10.1039/a903928g
_journal_year 1999
_chemical_formula_moiety 'C7 H10 O3 '
_chemical_formula_sum 'C7 H10 O3'
_chemical_formula_weight 142.15
_space_group_IT_number 14
_symmetry_cell_setting monoclinic
_symmetry_Int_Tables_number 14
_symmetry_space_group_name_Hall '-P 2yab'
_symmetry_space_group_name_H-M 'P 1 21/a 1'
_cell_angle_alpha 90
_cell_angle_beta 117.924(3)
_cell_angle_gamma 90
_cell_formula_units_Z 4
_cell_length_a 13.686(1)
_cell_length_b 4.231(1)
_cell_length_c 14.108(2)
_cell_measurement_temperature 296.2
_cell_volume 721.8(2)
_computing_cell_refinement
;

R-AXIS IV Data Processing Software (Rigaku, 1996)

;
_computing_data_collection
;

R-AXIS IV Data Processing Software (Rigaku, 1996)

;
_computing_data_reduction 'teXsan (MSC & Rigaku, 1998)'
_computing_molecular_graphics 'ORTEP (Johnson, 1976)'
_computing_publication_material 'teXsan (MSC & Rigaku, 1998)'
_computing_structure_refinement 'teXsan (MSC & Rigaku, 1998)'
_computing_structure_solution 'SIR92 (Altomare, 1994)'
_diffrn_measured_fraction_theta_max 0.8583
_diffrn_measurement_device_type 'Rigaku RAXIS-IV Imaging Plate'
_diffrn_radiation_type 'Mo K\a'
_diffrn_radiation_wavelength 0.7107
_diffrn_reflns_av_R_equivalents 0.031
_diffrn_reflns_limit_h_max 0
_diffrn_reflns_limit_h_min -17
_diffrn_reflns_limit_k_max 5
_diffrn_reflns_limit_k_min 0
_diffrn_reflns_limit_l_max 18
_diffrn_reflns_limit_l_min -16
_diffrn_reflns_number 2146
_diffrn_reflns_theta_max 27.50
_exptl_absorpt_coefficient_mu 0.102
_exptl_absorpt_correction_type none
_exptl_crystal_colour colorless
_exptl_crystal_density_diffrn 1.308
_exptl_crystal_density_method 'not measured'
_exptl_crystal_description prismatic
_exptl_crystal_size_max 0.200
_exptl_crystal_size_mid 0.200
_exptl_crystal_size_min 0.200
_refine_diff_density_max 0.14
_refine_diff_density_min -0.12
_refine_ls_extinction_coef 0.06(1)
_refine_ls_extinction_method 'Zachariasen(1967) type 2 Gaussian isotropic'
_refine_ls_goodness_of_fit_ref 1.176
_refine_ls_hydrogen_treatment noref
_refine_ls_number_parameters 92
_refine_ls_number_reflns 948
_refine_ls_R_factor_gt 0.0341
_refine_ls_shift/su_max 0.0004
_refine_ls_structure_factor_coef F
_refine_ls_weighting_details 'w = 1/[\s^2^(Fo) + 0.00078|Fo|^2^]'
_refine_ls_weighting_scheme calc
_refine_ls_wR_factor_ref 0.0463
_reflns_number_gt 948
_reflns_number_total 1430
_reflns_threshold_expression F^2^>3.0\s(F^2^)
_cod_data_source_file 903928gsup1.cif
_cod_data_source_block 1
_cod_original_cell_volume 721.9(2)
_cod_original_formula_sum 'C7 H10 O3 '
_cod_database_code 7110592

loop_
_symmetry_equiv_pos_as_xyz
x,y,z
1/2-x,1/2+y,-z
-x,-y,-z
1/2+x,1/2-y,z

loop_
_atom_site_label
_atom_site_type_symbol
_atom_site_fract_x
_atom_site_fract_y
_atom_site_fract_z
_atom_site_U_iso_or_equiv
_atom_site_adp_type
_atom_site_occupancy
_atom_site_calc_flag
O(1) O 0.40060(9) 0.3729(3) 0.84058(9) 0.0417(3) Uani 1.00 d
O(2) O 0.25578(9) 0.2246(3) 0.61852(9) 0.0411(3) Uani 1.00 d
O(3) O 0.0619(1) 0.6754(4) 0.6654(1) 0.0671(5) Uani 1.00 d
C(1) C 0.1431(1) 0.5117(5) 0.6869(1) 0.0426(5) Uani 1.00 d
C(2) C 0.2067(1) 0.3804(5) 0.7953(1) 0.0439(5) Uani 1.00 d
C(3) C 0.3130(1) 0.3101(4) 0.8571(1) 0.0384(5) Uani 1.00 d
C(4) C 0.3866(1) 0.5788(5) 0.7538(1) 0.0419(5) Uani 1.00 d
C(5) C 0.3558(1) 0.3981(5) 0.6527(1) 0.0446(5) Uani 1.00 d
C(6) C 0.1639(1) 0.4232(5) 0.5942(1) 0.0460(5) Uani 1.00 d
C(7) C 0.3537(2) 0.1544(6) 0.9643(2) 0.0584(6) Uani 1.00 d
H(2) H 0.1622 0.3358 0.8289 0.0527 Uiso 1.00 calc
H(4a) H 0.3298 0.7271 0.7416 0.0502 Uiso 1.00 calc
H(4b) H 0.4540 0.6878 0.7731 0.0502 Uiso 1.00 calc
H(5a) H 0.4137 0.2544 0.6645 0.0535 Uiso 1.00 calc
H(5b) H 0.3469 0.5428 0.5977 0.0535 Uiso 1.00 calc
H(6a) H 0.1748 0.6132 0.5645 0.0552 Uiso 1.00 calc
H(6b) H 0.0998 0.3183 0.5422 0.0552 Uiso 1.00 calc
H(7a) H 0.4063 0.2874 1.0183 0.0701 Uiso 1.00 calc
H(7b) H 0.2932 0.1190 0.9784 0.0701 Uiso 1.00 calc
H(7c) H 0.3873 -0.0418 0.9641 0.0701 Uiso 1.00 calc

loop_
_atom_site_aniso_label
_atom_site_aniso_U_11
_atom_site_aniso_U_22
_atom_site_aniso_U_33
_atom_site_aniso_U_12
_atom_site_aniso_U_13
_atom_site_aniso_U_23
O(1) 0.0362(6) 0.0526(8) 0.0347(6) -0.0009(5) 0.0152(5) 0.0065(6)
O(2) 0.0423(7) 0.0423(8) 0.0386(6) 0.0024(5) 0.0188(6) -0.0061(6)
O(3) 0.0411(7) 0.087(1) 0.0699(10) 0.0186(7) 0.0234(7) -0.0062(9)
C(1) 0.0296(8) 0.050(1) 0.0462(10) -0.0018(7) 0.0162(7) -0.0069(9)
C(2) 0.0428(9) 0.056(1) 0.0416(9) -0.0047(8) 0.0270(8) -0.0057(9)
C(3) 0.0471(10) 0.039(1) 0.0335(8) -0.0043(8) 0.0224(7) -0.0041(8)
C(4) 0.0407(9) 0.045(1) 0.0394(9) -0.0091(7) 0.0184(7) 0.0045(8)
C(5) 0.0431(9) 0.054(1) 0.0423(10) 0.0010(8) 0.0249(8) 0.0038(9)
C(6) 0.0389(9) 0.056(1) 0.0358(9) 0.0056(8) 0.0115(8) -0.0042(9)
C(7) 0.071(1) 0.065(2) 0.0417(10) -0.003(1) 0.0285(10) 0.0081(10)

loop_
_atom_type_symbol
_atom_type_description
_atom_type_scat_dispersion_real
_atom_type_scat_dispersion_imag
_atom_type_scat_source
C C 0.003 0.002
;International Tables for Crystallography

(1992, Vol. C, Tables 4.2.6.8 and 6.1.1.1)

;
H H 0.000 0.000
;International Tables for Crystallography

(1992, Vol. C, Table 6.1.1.2)

;
O O 0.011 0.006
;International Tables for Crystallography

(1992, Vol. C, Tables 4.2.6.8 and 6.1.1.1)

;

loop_
_geom_angle_atom_site_label_1
_geom_angle_atom_site_label_2
_geom_angle_atom_site_label_3
_geom_angle
_geom_angle_site_symmetry_1
_geom_angle_site_symmetry_2
_geom_angle_site_symmetry_3
_geom_angle_publ_flag
C(3) O(1) C(4) 119.3(1) 1_555 1_555 1_555 yes
C(5) O(2) C(6) 112.4(1) 1_555 1_555 1_555 yes
O(3) C(1) C(2) 120.0(2) 1_555 1_555 1_555 yes
O(3) C(1) C(6) 116.4(2) 1_555 1_555 1_555 yes
C(2) C(1) C(6) 123.2(2) 1_555 1_555 1_555 yes
C(1) C(2) C(3) 134.3(2) 1_555 1_555 1_555 yes
O(1) C(3) C(2) 129.0(2) 1_555 1_555 1_555 yes
O(1) C(3) C(7) 108.7(1) 1_555 1_555 1_555 yes
C(2) C(3) C(7) 122.3(2) 1_555 1_555 1_555 yes
O(1) C(4) C(5) 111.6(2) 1_555 1_555 1_555 yes
O(2) C(5) C(4) 112.6(1) 1_555 1_555 1_555 yes
O(2) C(6) C(1) 116.4(1) 1_555 1_555 1_555 yes

loop_
_geom_bond_atom_site_label_1
_geom_bond_atom_site_label_2
_geom_bond_distance
_geom_bond_publ_flag
O(1) C(3) 1.350(2) yes
O(1) C(4) 1.441(2) yes
O(2) C(5) 1.423(2) yes
O(2) C(6) 1.415(2) yes
O(3) C(1) 1.221(2) yes
C(1) C(2) 1.470(3) yes
C(1) C(6) 1.510(3) yes
C(2) C(3) 1.333(2) yes
C(3) C(7) 1.497(3) yes
C(4) C(5) 1.494(3) yes

loop_
_geom_contact_atom_site_label_1
_geom_contact_atom_site_label_2
_geom_contact_distance
_geom_contact_site_symmetry_2
O(1) C(4) 3.551(2) 1_545
O(2) C(4) 3.334(2) 1_545
O(2) C(6) 3.577(2) 1_545
O(3) C(5) 3.282(2) 4_465
O(3) C(4) 3.346(2) 4_465
O(3) C(6) 3.541(2) 3_566
O(3) C(2) 3.576(2) 1_565
